data_7060522
loop_
_publ_author_name
'Pan, Liu-Na'
'Wang, Qing'
'Sun, Jing'
'Sun, Quan-Shun'
'Yan, Chao-Guo'

_publ_section_title
;
 Molecular diversity of the acid promoted domino reaction of
 3-hydroxy-3-(indol-3-yl)indolin-2-ones and cyclic mercapto-substituted
 \b-enamino esters
;
_journal_issue 18
_journal_name_full 'New Journal of Chemistry'
_journal_page_first 8314
_journal_page_last 8320
_journal_paper_doi 10.1039/D1NJ00947H
_journal_volume 45
_journal_year 2021
_chemical_formula_moiety 'C29 H22 Cl N3 O4 S'
_chemical_formula_sum 'C29 H22 Cl N3 O4 S'
_chemical_formula_weight 544.00
_space_group_crystal_system monoclinic
_space_group_IT_number 14
_space_group_name_Hall '-P 2yn'
_space_group_name_H-M_alt 'P 1 21/n 1'
_atom_sites_solution_hydrogens geom
_audit_creation_method SHELXL-2014/7
_audit_update_record
;
2020-12-29 deposited with the CCDC.	2021-04-05 downloaded from the CCDC.
;
_cell_angle_alpha 90
_cell_angle_beta 90.563(2)
_cell_angle_gamma 90
_cell_formula_units_Z 4
_cell_length_a 17.9592(12)
_cell_length_b 9.9378(6)
_cell_length_c 19.4608(14)
_cell_measurement_reflns_used 8282
_cell_measurement_temperature 296(2)
_cell_measurement_theta_max 23.31
_cell_measurement_theta_min 2.27
_cell_volume 3473.1(4)
_computing_structure_refinement 'SHELXL-2014/7 (Sheldrick, 2014)'
_diffrn_ambient_temperature 296(2)
_diffrn_measured_fraction_theta_full 0.998
_diffrn_measured_fraction_theta_max 0.979
_diffrn_measurement_device_type 'Bruker APEX-II CCD'
_diffrn_measurement_method '\f and \w scans'
_diffrn_radiation_type MoK\a
_diffrn_radiation_wavelength 0.71073
_diffrn_reflns_av_R_equivalents 0.0638
_diffrn_reflns_av_unetI/netI 0.0663
_diffrn_reflns_Laue_measured_fraction_full 0.998
_diffrn_reflns_Laue_measured_fraction_max 0.979
_diffrn_reflns_limit_h_max 20
_diffrn_reflns_limit_h_min -22
_diffrn_reflns_limit_k_max 12
_diffrn_reflns_limit_k_min -12
_diffrn_reflns_limit_l_max 23
_diffrn_reflns_limit_l_min -24
_diffrn_reflns_number 33418
_diffrn_reflns_point_group_measured_fraction_full 0.998
_diffrn_reflns_point_group_measured_fraction_max 0.979
_diffrn_reflns_theta_full 25.242
_diffrn_reflns_theta_max 26.000
_diffrn_reflns_theta_min 1.046
_exptl_absorpt_coefficient_mu 0.201
_exptl_absorpt_correction_T_max 0.7456
_exptl_absorpt_correction_T_min 0.4721
_exptl_absorpt_correction_type multi-scan
_exptl_absorpt_process_details sadabs
_exptl_crystal_colour yellow
_exptl_crystal_density_diffrn 1.040
_exptl_crystal_description block
_exptl_crystal_F_000 1128
_exptl_crystal_size_max 0.300
_exptl_crystal_size_mid 0.220
_exptl_crystal_size_min 0.180
_refine_diff_density_max 0.532
_refine_diff_density_min -0.295
_refine_diff_density_rms 0.070
_refine_ls_extinction_coef 0.0057(13)
_refine_ls_extinction_expression Fc^*^=kFc[1+0.001xFc^2^\l^3^/sin(2\q)]^-1/4^
_refine_ls_extinction_method 'SHELXL-2014/7 (Sheldrick 2014'
_refine_ls_goodness_of_fit_ref 1.043
_refine_ls_hydrogen_treatment constr
_refine_ls_matrix_type full
_refine_ls_number_parameters 347
_refine_ls_number_reflns 6798
_refine_ls_number_restraints 0
_refine_ls_restrained_S_all 1.043
_refine_ls_R_factor_all 0.1498
_refine_ls_R_factor_gt 0.0862
_refine_ls_shift/su_max 0.000
_refine_ls_shift/su_mean 0.000
_refine_ls_structure_factor_coef Fsqd
_refine_ls_weighting_details 'w=1/[\s^2^(Fo^2^)+(0.1362P)^2^+5.4721P] where P=(Fo^2^+2Fc^2^)/3'
_refine_ls_weighting_scheme calc
_refine_ls_wR_factor_gt 0.2566
_refine_ls_wR_factor_ref 0.2964
_reflns_Friedel_coverage 0.000
_reflns_number_gt 3627
_reflns_number_total 6798
_reflns_threshold_expression 'I > 2\s(I)'
_cod_data_source_file d1nj00947h2.cif
_cod_data_source_block 5c
_cod_depositor_comments 'Adding full bibliography for 7060515--7060528.cif.'
_cod_original_sg_symbol_H-M 'P 21/n'
_cod_database_code 7060522
_shelx_shelxl_version_number 2014/7
_shelx_space_group_comment
;
The symmetry employed for this shelxl refinement is uniquely defined
by the following loop, which should always be used as a source of
symmetry information in preference to the above space-group names.
They are only intended as comments.
;
_shelx_estimated_absorpt_t_min 0.942
_shelx_estimated_absorpt_t_max 0.965

loop_
_space_group_symop_operation_xyz
'x, y, z'
'-x+1/2, y+1/2, -z+1/2'
'-x, -y, -z'
'x-1/2, -y-1/2, z-1/2'

loop_
_atom_site_label
_atom_site_type_symbol
_atom_site_fract_x
_atom_site_fract_y
_atom_site_fract_z
_atom_site_U_iso_or_equiv
_atom_site_adp_type
_atom_site_occupancy
_atom_site_site_symmetry_order
_atom_site_calc_flag
_atom_site_refinement_flags_posn
_atom_site_refinement_flags_adp
_atom_site_refinement_flags_occupancy
_atom_site_disorder_assembly
_atom_site_disorder_group
C1 C 0.6113(3) 1.2137(5) 0.0897(3) 0.0571(13) Uani 1 1 d . . . . .
C2 C 0.5515(3) 1.2160(6) 0.1355(3) 0.0703(16) Uani 1 1 d . . . . .
H2 H 0.5147 1.1502 0.1327 0.084 Uiso 1 1 calc R U . . .
C3 C 0.5471(4) 1.3142(7) 0.1840(4) 0.085(2) Uani 1 1 d . . . . .
H3 H 0.5059 1.3179 0.2125 0.102 Uiso 1 1 calc R U . . .
C4 C 0.6029(4) 1.4081(7) 0.1915(4) 0.086(2) Uani 1 1 d . . . . .
H4 H 0.5999 1.4737 0.2254 0.103 Uiso 1 1 calc R U . . .
C5 C 0.6627(4) 1.4043(6) 0.1487(3) 0.0767(18) Uani 1 1 d . . . . .
H5 H 0.7009 1.4666 0.1543 0.092 Uiso 1 1 calc R U . . .
C6 C 0.6671(3) 1.3094(5) 0.0974(3) 0.0616(14) Uani 1 1 d . . . . .
C7 C 0.7425(3) 1.1478(5) 0.0111(3) 0.0509(12) Uani 1 1 d . . . . .
C8 C 0.6804(3) 1.0658(5) 0.0111(3) 0.0489(12) Uani 1 1 d . . . . .
C9 C 0.6842(3) 0.9340(5) -0.0176(3) 0.0501(12) Uani 1 1 d . . . . .
C10 C 0.6191(3) 0.8433(5) -0.0106(3) 0.0596(14) Uani 1 1 d . . . . .
C11 C 0.5805(4) 0.6151(7) -0.0013(5) 0.097(2) Uani 1 1 d . . . . .
H11A H 0.5578 0.6143 0.0431 0.146 Uiso 1 1 calc R U . . .
H11B H 0.6010 0.5279 -0.0108 0.146 Uiso 1 1 calc R U . . .
H11C H 0.5437 0.6370 -0.0356 0.146 Uiso 1 1 calc R U . . .
C12 C 0.9229(3) 1.0824(5) -0.0603(3) 0.0478(12) Uani 1 1 d . . . . .
C13 C 0.9962(3) 1.1078(6) -0.0784(3) 0.0617(14) Uani 1 1 d . . . . .
H13 H 1.0198 1.1874 -0.0656 0.074 Uiso 1 1 calc R U . . .
C14 C 1.0323(3) 1.0117(6) -0.1157(3) 0.0736(17) Uani 1 1 d . . . . .
H14 H 1.0816 1.0259 -0.1280 0.088 Uiso 1 1 calc R U . . .
C15 C 0.9973(3) 0.8933(6) -0.1357(3) 0.0728(17) Uani 1 1 d . . . . .
H15 H 1.0231 0.8308 -0.1618 0.087 Uiso 1 1 calc R U . . .
C16 C 0.9244(3) 0.8668(5) -0.1173(3) 0.0603(14) Uani 1 1 d . . . . .
H16 H 0.9013 0.7870 -0.1303 0.072 Uiso 1 1 calc R U . . .
C17 C 0.8868(3) 0.9618(5) -0.0791(2) 0.0472(11) Uani 1 1 d . . . . .
C18 C 0.8118(3) 0.9711(4) -0.0501(2) 0.0435(11) Uani 1 1 d . . . . .
C19 C 0.8086(3) 1.0983(4) -0.0174(2) 0.0451(11) Uani 1 1 d . . . . .
C20 C 0.7492(3) 0.8897(4) -0.0517(2) 0.0456(11) Uani 1 1 d . . . . .
C21 C 0.7482(3) 0.7670(5) -0.0956(3) 0.0484(12) Uani 1 1 d . . . . .
C22 C 0.7061(3) 0.7729(6) -0.1568(3) 0.0573(13) Uani 1 1 d . . . . .
H22 H 0.6791 0.8502 -0.1674 0.069 Uiso 1 1 calc R U . . .
C23 C 0.7046(4) 0.6668(7) -0.2004(3) 0.0718(17) Uani 1 1 d . . . . .
C24 C 0.7441(4) 0.5494(6) -0.1863(3) 0.0730(17) Uani 1 1 d . . . . .
H24 H 0.7434 0.4782 -0.2173 0.088 Uiso 1 1 calc R U . . .
C25 C 0.7845(3) 0.5402(5) -0.1252(3) 0.0690(16) Uani 1 1 d . . . . .
H25 H 0.8101 0.4614 -0.1146 0.083 Uiso 1 1 calc R U . . .
C26 C 0.7870(3) 0.6484(5) -0.0799(3) 0.0492(12) Uani 1 1 d . . . . .
C27 C 0.8733(3) 0.5508(5) 0.0073(3) 0.0536(13) Uani 1 1 d . . . . .
C28 C 0.9438(4) 0.4853(7) 0.1049(4) 0.083(2) Uani 1 1 d . . . . .
H28A H 0.9847 0.4613 0.0750 0.100 Uiso 1 1 calc R U . . .
H28B H 0.9162 0.4043 0.1155 0.100 Uiso 1 1 calc R U . . .
C29 C 0.9730(6) 0.5475(10) 0.1690(5) 0.138(3) Uani 1 1 d . . . . .
H29A H 0.9893 0.6376 0.1596 0.206 Uiso 1 1 calc R U . . .
H29B H 1.0141 0.4955 0.1862 0.206 Uiso 1 1 calc R U . . .
H29C H 0.9343 0.5498 0.2027 0.206 Uiso 1 1 calc R U . . .
Cl1 Cl 0.65265(12) 0.6759(2) -0.27675(9) 0.1042(7) Uani 1 1 d . . . . .
N1 N 0.6140(2) 1.1154(5) 0.0380(2) 0.0629(12) Uani 1 1 d . . . . .
H1 H 0.5727 1.0842 0.0220 0.076 Uiso 1 1 calc R U . . .
N2 N 0.8753(2) 1.1626(4) -0.0240(2) 0.0551(11) Uani 1 1 d . . . . .
H2A H 0.8858 1.2409 -0.0079 0.066 Uiso 1 1 calc R U . . .
N3 N 0.8247(2) 0.6450(4) -0.0166(2) 0.0598(12) Uani 1 1 d . . . . .
H3A H 0.8159 0.7110 0.0107 0.072 Uiso 1 1 calc R U . . .
O1 O 0.5554(2) 0.8794(4) -0.0079(3) 0.0987(17) Uani 1 1 d . . . . .
O2 O 0.6396(2) 0.7152(4) -0.0023(2) 0.0668(10) Uani 1 1 d . . . . .
O3 O 0.8945(2) 0.4534(4) -0.0238(2) 0.0700(11) Uani 1 1 d . . . . .
O4 O 0.8955(2) 0.5822(4) 0.0708(2) 0.0696(11) Uani 1 1 d . . . . .
S1 S 0.73838(9) 1.31811(14) 0.03689(10) 0.0761(5) Uani 1 1 d . . . . .

loop_
_atom_site_aniso_label
_atom_site_aniso_U_11
_atom_site_aniso_U_22
_atom_site_aniso_U_33
_atom_site_aniso_U_23
_atom_site_aniso_U_13
_atom_site_aniso_U_12
C1 0.051(3) 0.047(3) 0.073(4) -0.008(3) 0.003(3) 0.011(2)
C2 0.067(4) 0.062(4) 0.082(4) -0.011(3) 0.015(3) 0.008(3)
C3 0.093(5) 0.085(5) 0.079(5) -0.008(4) 0.020(4) 0.025(4)
C4 0.096(5) 0.085(5) 0.077(4) -0.034(4) 0.005(4) 0.006(4)
C5 0.082(4) 0.065(4) 0.084(4) -0.032(3) 0.007(3) 0.000(3)
C6 0.063(3) 0.045(3) 0.077(4) -0.016(3) 0.007(3) 0.004(3)
C7 0.061(3) 0.034(2) 0.058(3) -0.009(2) 0.001(2) 0.002(2)
C8 0.051(3) 0.042(3) 0.053(3) -0.008(2) 0.002(2) 0.004(2)
C9 0.046(3) 0.043(3) 0.061(3) -0.010(2) -0.001(2) -0.002(2)
C10 0.058(4) 0.050(3) 0.070(4) -0.015(3) 0.004(3) -0.006(3)
C11 0.080(4) 0.061(4) 0.151(7) -0.019(4) 0.022(4) -0.025(4)
C12 0.052(3) 0.034(2) 0.057(3) 0.002(2) 0.004(2) 0.004(2)
C13 0.058(3) 0.058(3) 0.069(4) 0.010(3) 0.007(3) -0.011(3)
C14 0.056(3) 0.070(4) 0.095(5) 0.018(4) 0.020(3) 0.003(3)
C15 0.072(4) 0.067(4) 0.080(4) -0.001(3) 0.023(3) 0.012(3)
C16 0.066(3) 0.046(3) 0.070(4) -0.004(3) 0.016(3) 0.000(3)
C17 0.054(3) 0.035(2) 0.053(3) 0.006(2) 0.001(2) 0.004(2)
C18 0.049(3) 0.037(2) 0.044(3) 0.004(2) 0.000(2) 0.004(2)
C19 0.051(3) 0.036(2) 0.049(3) 0.000(2) -0.001(2) -0.002(2)
C20 0.053(3) 0.034(2) 0.049(3) 0.001(2) -0.002(2) 0.000(2)
C21 0.050(3) 0.040(3) 0.055(3) -0.009(2) 0.006(2) -0.004(2)
C22 0.064(3) 0.055(3) 0.053(3) -0.008(3) 0.008(3) -0.009(3)
C23 0.079(4) 0.076(4) 0.060(4) -0.016(3) -0.002(3) -0.016(3)
C24 0.092(4) 0.062(4) 0.065(4) -0.026(3) 0.016(3) -0.024(3)
C25 0.081(4) 0.043(3) 0.084(4) -0.022(3) 0.017(3) -0.004(3)
C26 0.058(3) 0.041(3) 0.050(3) -0.007(2) 0.009(2) -0.006(2)
C27 0.057(3) 0.033(3) 0.070(4) 0.001(3) 0.018(3) -0.005(2)
C28 0.078(4) 0.074(4) 0.098(5) 0.025(4) -0.002(4) 0.020(3)
C29 0.162(9) 0.130(8) 0.120(7) 0.026(6) -0.042(7) 0.013(7)
Cl1 0.1141(15) 0.1312(17) 0.0669(11) -0.0298(11) -0.0167(10) -0.0152(12)
N1 0.045(2) 0.064(3) 0.080(3) -0.031(2) 0.001(2) 0.002(2)
N2 0.059(3) 0.036(2) 0.071(3) -0.006(2) -0.002(2) -0.0042(19)
N3 0.079(3) 0.035(2) 0.065(3) -0.010(2) 0.003(2) 0.010(2)
O1 0.043(2) 0.067(3) 0.185(5) -0.038(3) -0.004(3) -0.001(2)
O2 0.063(2) 0.047(2) 0.091(3) 0.0010(19) 0.017(2) -0.0110(18)
O3 0.071(2) 0.040(2) 0.099(3) -0.009(2) 0.021(2) 0.0067(17)
O4 0.083(3) 0.052(2) 0.074(3) -0.0002(19) 0.001(2) 0.0134(19)
S1 0.0812(11) 0.0399(8) 0.1077(13) -0.0242(8) 0.0332(9) -0.0091(7)

loop_
_atom_type_symbol
_atom_type_description
_atom_type_scat_dispersion_real
_atom_type_scat_dispersion_imag
_atom_type_scat_source
C C 0.0033 0.0016 'International Tables Vol C Tables 4.2.6.8 and 6.1.1.4'
H H 0.0000 0.0000 'International Tables Vol C Tables 4.2.6.8 and 6.1.1.4'
N N 0.0061 0.0033 'International Tables Vol C Tables 4.2.6.8 and 6.1.1.4'
O O 0.0106 0.0060 'International Tables Vol C Tables 4.2.6.8 and 6.1.1.4'
S S 0.1246 0.1234 'International Tables Vol C Tables 4.2.6.8 and 6.1.1.4'
Cl Cl 0.1484 0.1585 'International Tables Vol C Tables 4.2.6.8 and 6.1.1.4'

loop_
_geom_angle_atom_site_label_1
_geom_angle_atom_site_label_2
_geom_angle_atom_site_label_3
_geom_angle
_geom_angle_site_symmetry_1
_geom_angle_site_symmetry_3
_geom_angle_publ_flag
C6 C1 C2 118.5(5) . . ?
C6 C1 N1 121.5(5) . . ?
C2 C1 N1 119.9(5) . . ?
C3 C2 C1 120.1(6) . . ?
C3 C2 H2 119.9 . . ?
C1 C2 H2 119.9 . . ?
C2 C3 C4 120.8(6) . . ?
C2 C3 H3 119.6 . . ?
C4 C3 H3 119.6 . . ?
C5 C4 C3 119.5(6) . . ?
C5 C4 H4 120.2 . . ?
C3 C4 H4 120.2 . . ?
C4 C5 C6 120.8(6) . . ?
C4 C5 H5 119.6 . . ?
C6 C5 H5 119.6 . . ?
C5 C6 C1 120.1(5) . . ?
C5 C6 S1 120.1(5) . . ?
C1 C6 S1 119.6(4) . . ?
C8 C7 C19 118.6(4) . . ?
C8 C7 S1 121.9(4) . . ?
C19 C7 S1 119.1(4) . . ?
C7 C8 N1 118.9(4) . . ?
C7 C8 C9 120.0(4) . . ?
N1 C8 C9 121.1(4) . . ?
C20 C9 C8 120.7(4) . . ?
C20 C9 C10 120.5(4) . . ?
C8 C9 C10 118.8(4) . . ?
O1 C10 O2 122.8(5) . . ?
O1 C10 C9 125.0(5) . . ?
O2 C10 C9 112.0(5) . . ?
O2 C11 H11A 109.5 . . ?
O2 C11 H11B 109.5 . . ?
H11A C11 H11B 109.5 . . ?
O2 C11 H11C 109.5 . . ?
H11A C11 H11C 109.5 . . ?
H11B C11 H11C 109.5 . . ?
N2 C12 C13 128.5(5) . . ?
N2 C12 C17 109.9(4) . . ?
C13 C12 C17 121.6(5) . . ?
C14 C13 C12 117.6(5) . . ?
C14 C13 H13 121.2 . . ?
C12 C13 H13 121.2 . . ?
C13 C14 C15 121.7(5) . . ?
C13 C14 H14 119.2 . . ?
C15 C14 H14 119.2 . . ?
C16 C15 C14 121.0(5) . . ?
C16 C15 H15 119.5 . . ?
C14 C15 H15 119.5 . . ?
C17 C16 C15 118.5(5) . . ?
C17 C16 H16 120.7 . . ?
C15 C16 H16 120.7 . . ?
C16 C17 C12 119.7(4) . . ?
C16 C17 C18 134.8(5) . . ?
C12 C17 C18 105.6(4) . . ?
C20 C18 C19 119.6(4) . . ?
C20 C18 C17 134.6(4) . . ?
C19 C18 C17 105.7(4) . . ?
N2 C19 C7 128.2(4) . . ?
N2 C19 C18 109.6(4) . . ?
C7 C19 C18 122.0(4) . . ?
C18 C20 C9 118.7(4) . . ?
C18 C20 C21 119.8(4) . . ?
C9 C20 C21 121.1(4) . . ?
C26 C21 C22 118.9(4) . . ?
C26 C21 C20 124.0(4) . . ?
C22 C21 C20 117.1(4) . . ?
C23 C22 C21 120.4(6) . . ?
C23 C22 H22 119.8 . . ?
C21 C22 H22 119.8 . . ?
C22 C23 C24 121.5(6) . . ?
C22 C23 Cl1 120.0(5) . . ?
C24 C23 Cl1 118.5(5) . . ?
C25 C24 C23 119.0(5) . . ?
C25 C24 H24 120.5 . . ?
C23 C24 H24 120.5 . . ?
C24 C25 C26 120.3(6) . . ?
C24 C25 H25 119.8 . . ?
C26 C25 H25 119.8 . . ?
C25 C26 N3 123.5(5) . . ?
C25 C26 C21 119.9(5) . . ?
N3 C26 C21 116.6(4) . . ?
O3 C27 O4 124.1(5) . . ?
O3 C27 N3 125.9(6) . . ?
O4 C27 N3 110.0(4) . . ?
O4 C28 C29 108.2(6) . . ?
O4 C28 H28A 110.1 . . ?
C29 C28 H28A 110.1 . . ?
O4 C28 H28B 110.1 . . ?
C29 C28 H28B 110.1 . . ?
H28A C28 H28B 108.4 . . ?
C28 C29 H29A 109.5 . . ?
C28 C29 H29B 109.5 . . ?
H29A C29 H29B 109.5 . . ?
C28 C29 H29C 109.5 . . ?
H29A C29 H29C 109.5 . . ?
H29B C29 H29C 109.5 . . ?
C8 N1 C1 123.4(4) . . ?
C8 N1 H1 118.3 . . ?
C1 N1 H1 118.3 . . ?
C19 N2 C12 109.2(4) . . ?
C19 N2 H2A 125.4 . . ?
C12 N2 H2A 125.4 . . ?
C27 N3 C26 128.4(4) . . ?
C27 N3 H3A 115.8 . . ?
C26 N3 H3A 115.8 . . ?
C10 O2 C11 116.9(5) . . ?
C27 O4 C28 116.1(5) . . ?
C6 S1 C7 100.2(2) . . ?

loop_
_geom_bond_atom_site_label_1
_geom_bond_atom_site_label_2
_geom_bond_distance
_geom_bond_site_symmetry_2
_geom_bond_publ_flag
C1 C6 1.389(8) . ?
C1 C2 1.402(8) . ?
C1 N1 1.404(7) . ?
C2 C3 1.361(9) . ?
C2 H2 0.9300 . ?
C3 C4 1.376(10) . ?
C3 H3 0.9300 . ?
C4 C5 1.366(9) . ?
C4 H4 0.9300 . ?
C5 C6 1.375(8) . ?
C5 H5 0.9300 . ?
C6 S1 1.750(6) . ?
C7 C8 1.383(7) . ?
C7 C19 1.403(7) . ?
C7 S1 1.767(5) . ?
C8 N1 1.396(6) . ?
C8 C9 1.425(7) . ?
C9 C20 1.420(7) . ?
C9 C10 1.483(7) . ?
C10 O1 1.201(6) . ?
C10 O2 1.335(6) . ?
C11 O2 1.456(7) . ?
C11 H11A 0.9600 . ?
C11 H11B 0.9600 . ?
C11 H11C 0.9600 . ?
C12 N2 1.370(6) . ?
C12 C13 1.389(7) . ?
C12 C17 1.409(7) . ?
C13 C14 1.367(8) . ?
C13 H13 0.9300 . ?
C14 C15 1.388(9) . ?
C14 H14 0.9300 . ?
C15 C16 1.385(8) . ?
C15 H15 0.9300 . ?
C16 C17 1.381(7) . ?
C16 H16 0.9300 . ?
C17 C18 1.468(7) . ?
C18 C20 1.385(6) . ?
C18 C19 1.417(6) . ?
C19 N2 1.366(6) . ?
C20 C21 1.489(7) . ?
C21 C26 1.402(7) . ?
C21 C22 1.406(7) . ?
C22 C23 1.354(8) . ?
C22 H22 0.9300 . ?
C23 C24 1.391(9) . ?
C23 Cl1 1.748(6) . ?
C24 C25 1.390(9) . ?
C24 H24 0.9300 . ?
C25 C26 1.392(7) . ?
C25 H25 0.9300 . ?
C26 N3 1.400(7) . ?
C27 O3 1.205(6) . ?
C27 O4 1.331(6) . ?
C27 N3 1.359(7) . ?
C28 O4 1.452(7) . ?
C28 C29 1.484(11) . ?
C28 H28A 0.9700 . ?
C28 H28B 0.9700 . ?
C29 H29A 0.9600 . ?
C29 H29B 0.9600 . ?
C29 H29C 0.9600 . ?
N1 H1 0.8600 . ?
N2 H2A 0.8600 . ?
N3 H3A 0.8600 . ?

loop_
_geom_hbond_atom_site_label_D
_geom_hbond_atom_site_label_H
_geom_hbond_atom_site_label_A
_geom_hbond_distance_DH
_geom_hbond_distance_HA
_geom_hbond_distance_DA
_geom_hbond_angle_DHA
_geom_hbond_site_symmetry_A
N1 H1 O1 0.86 2.14 2.718(6) 124.3 .
N1 H1 O1 0.86 2.34 3.092(6) 146.1 3_675
N2 H2A O3 0.86 2.14 2.911(5) 149.0 1_565
